data_2206206
loop_
_publ_author_name
'\,Sahin, Onur'
'Albayrak, \,Ci\(gdem'
'Odaba\,so\(glu, Mustafa'
'B\"uy\"ukg\"ung\"or, Orhan'

_publ_section_title
(<i>Z</i>)-6-{[1,3-Dihydroxy-2-(hydroxymethyl)propan-2-ylamino]methylene}-4-[(<i>E</i>)-(4-ethylphenyl)diazenyl]cyclohexa-2,4-dienone
_journal_issue 7
_journal_name_full 'Acta Crystallographica Section E'
_journal_page_first o2076
_journal_page_last o2078
_journal_paper_doi 10.1107/S1600536805017733
_journal_volume 61
_journal_year 2005
_chemical_formula_iupac 'C19 H23 N3 O4'
_chemical_formula_moiety 'C19 H23 N3 O4'
_chemical_formula_sum 'C19 H23 N3 O4'
_chemical_formula_weight 357.40
_chemical_melting_point 464.0(10)
_chemical_name_systematic
;(Z)-4-[(E)-(4-ethylphenyl)diazenyl]-6-{[1,3-dihydroxy-2-(hydroxymethyl)propan-
2-ylamino]methylene}cyclohexa-2,4-dienone
;
_space_group_IT_number 14
_symmetry_cell_setting monoclinic
_symmetry_space_group_name_Hall '-P 2ybc'
_symmetry_space_group_name_H-M 'P 1 21/c 1'
_atom_sites_solution_hydrogens geom
_atom_sites_solution_primary direct
_atom_sites_solution_secondary difmap
_cell_angle_alpha 90.00
_cell_angle_beta 95.516(16)
_cell_angle_gamma 90.00
_cell_formula_units_Z 4
_cell_length_a 18.441(4)
_cell_length_b 7.8992(10)
_cell_length_c 13.014(3)
_cell_measurement_reflns_used 7373
_cell_measurement_temperature 296
_cell_measurement_theta_max 23.47
_cell_measurement_theta_min 1.57
_cell_volume 1887.0(6)
_computing_cell_refinement X-AREA
_computing_data_collection 'X-AREA (Stoe & Cie, 2002)'
_computing_data_reduction 'X-RED32 (Stoe & Cie, 2002)'
_computing_molecular_graphics 'ORTEP-3 for Windows (Farrugia, 1997)'
_computing_publication_material 'WinGX (Farrugia, 1998)'
_computing_structure_refinement 'SHELXL97 (Sheldrick, 1997)'
_computing_structure_solution 'SHELXS97 (Sheldrick, 1997)'
_diffrn_ambient_temperature 296
_diffrn_detector_area_resol_mean 6.67
_diffrn_measured_fraction_theta_full 0.995
_diffrn_measured_fraction_theta_max 0.995
_diffrn_measurement_device_type 'Stoe IPDS 2'
_diffrn_measurement_method 'w scan rotation'
_diffrn_radiation_monochromator graphite
_diffrn_radiation_source 'fine-focus sealed tube'
_diffrn_radiation_type MoK\a
_diffrn_radiation_wavelength 0.71073
_diffrn_reflns_av_R_equivalents 0.1294
_diffrn_reflns_av_sigmaI/netI 0.1576
_diffrn_reflns_limit_h_max 22
_diffrn_reflns_limit_h_min -22
_diffrn_reflns_limit_k_max 9
_diffrn_reflns_limit_k_min -9
_diffrn_reflns_limit_l_max 16
_diffrn_reflns_limit_l_min -13
_diffrn_reflns_number 9340
_diffrn_reflns_theta_full 26.00
_diffrn_reflns_theta_max 26.00
_diffrn_reflns_theta_min 2.22
_diffrn_standards_decay_% <2
_diffrn_standards_number 0
_exptl_absorpt_coefficient_mu 0.089
_exptl_absorpt_correction_type none
_exptl_crystal_colour brown
_exptl_crystal_density_diffrn 1.258
_exptl_crystal_density_method 'not measured'
_exptl_crystal_description plate
_exptl_crystal_F_000 760
_exptl_crystal_size_max 0.50
_exptl_crystal_size_mid 0.40
_exptl_crystal_size_min 0.12
_refine_diff_density_max 0.469
_refine_diff_density_min -0.310
_refine_ls_extinction_method none
_refine_ls_goodness_of_fit_ref 0.927
_refine_ls_hydrogen_treatment mixed
_refine_ls_matrix_type full
_refine_ls_number_parameters 238
_refine_ls_number_reflns 3690
_refine_ls_number_restraints 27
_refine_ls_restrained_S_all 0.924
_refine_ls_R_factor_all 0.2105
_refine_ls_R_factor_gt 0.1073
_refine_ls_shift/su_max 0.000
_refine_ls_shift/su_mean 0.000
_refine_ls_structure_factor_coef Fsqd
_refine_ls_weighting_details 'calc w = 1/[\s^2^(Fo^2^)+(0.157P)^2^] where P=(Fo^2^+2Fc^2^)/3'
_refine_ls_weighting_scheme calc
_refine_ls_wR_factor_gt 0.2683
_refine_ls_wR_factor_ref 0.3125
_reflns_number_gt 1336
_reflns_number_total 3690
_reflns_threshold_expression I>2\s(I)
_cod_data_source_file hg6200.cif
_cod_data_source_block I
_cod_depositor_comments
;
The following automatic conversions were performed:

'_chemical_melting_point' value '463-465' was changed to '464.0(10)'
- the average value was taken and precision was estimated.

Automatic conversion script
Id: cif_fix_values 1646 2011-03-28 12:23:43Z adriana 

The following automatic conversions were performed:

'_chemical_melting_point' value '463-465' was changed to '464.0(10)'
- the average value was taken and precision was estimated.

Automatic conversion script
Id: cif_fix_values 1715 2011-07-08 13:25:40Z adriana 
;
_cod_original_sg_symbol_H-M 'P 21/c'
_cod_database_code 2206206
_cod_database_fobs_code 2206206

loop_
_symmetry_equiv_pos_as_xyz
'x, y, z'
'-x, y+1/2, -z+1/2'
'-x, -y, -z'
'x, -y-1/2, z-1/2'

loop_
_atom_site_label
_atom_site_fract_x
_atom_site_fract_y
_atom_site_fract_z
_atom_site_U_iso_or_equiv
_atom_site_adp_type
_atom_site_calc_flag
_atom_site_refinement_flags
_atom_site_occupancy
_atom_site_disorder_assembly
_atom_site_disorder_group
_atom_site_type_symbol
C1A 0.5523(13) 1.205(3) 0.452(2) 0.1031(4) Uani d PU 0.396(14) A 1 C
H1A1 0.5873 1.2835 0.4834 0.155 Uiso calc PR 0.396(14) A 1 H
H1A2 0.5616 1.0943 0.4802 0.155 Uiso calc PR 0.396(14) A 1 H
H1A3 0.5042 1.2405 0.4640 0.155 Uiso calc PR 0.396(14) A 1 H
C1B 0.5824(8) 1.295(2) 0.4066(13) 0.1031(4) Uani d PU 0.604(14) A 2 C
H1B1 0.6215 1.2487 0.4519 0.155 Uiso calc PR 0.604(14) A 2 H
H1B2 0.5546 1.3722 0.4445 0.155 Uiso calc PR 0.604(14) A 2 H
H1B3 0.6021 1.3552 0.3514 0.155 Uiso calc PR 0.604(14) A 2 H
C2A 0.5588(15) 1.200(4) 0.331(2) 0.1031(4) Uani d PU 0.396(14) A 1 C
H2A1 0.5116 1.2214 0.2940 0.124 Uiso calc PR 0.396(14) A 1 H
H2A2 0.5925 1.2862 0.3126 0.124 Uiso calc PR 0.396(14) A 1 H
C2B 0.5360(9) 1.161(2) 0.3648(15) 0.1031(4) Uani d PU 0.604(14) A 2 C
H2B1 0.4971 1.2070 0.3174 0.124 Uiso calc PR 0.604(14) A 2 H
H2B2 0.5144 1.1027 0.4198 0.124 Uiso calc PR 0.604(14) A 2 H
C3 0.5851(5) 1.0320(10) 0.3049(8) 0.0949(3) Uani d . 1 . . C
C4 0.6131(4) 0.8970(10) 0.3654(8) 0.0989(3) Uani d . 1 A . C
H4A 0.6092 0.8982 0.4361 0.119 Uiso calc R 1 . . H
C5 0.6462(5) 0.7624(10) 0.3222(8) 0.098(3) Uani d . 1 . . C
H5 0.6627 0.6705 0.3626 0.117 Uiso calc R 1 A . H
C6 0.6547(4) 0.7655(8) 0.2171(7) 0.074(2) Uani d . 1 A . C
C7 0.6292(4) 0.9013(9) 0.1591(8) 0.093(3) Uani d . 1 . . C
H7 0.6354 0.9057 0.0891 0.111 Uiso calc R 1 A . H
C8 0.5942(4) 1.0323(9) 0.2052(7) 0.0876(3) Uani d . 1 A . C
H8 0.5766 1.1232 0.1648 0.105 Uiso calc R 1 . . H
C9 0.7394(3) 0.3735(7) 0.1700(5) 0.0513(14) Uani d . 1 . . C
C10 0.7604(3) 0.2391(7) 0.2308(5) 0.0559(15) Uani d . 1 . . C
H10 0.7448 0.2329 0.2965 0.067 Uiso calc R 1 . . H
C11 0.8045(3) 0.1101(7) 0.1984(4) 0.0504(14) Uani d . 1 . . C
C12 0.8252(3) 0.1123(7) 0.0960(4) 0.0489(14) Uani d . 1 . . C
C13 0.8007(4) 0.2521(8) 0.0339(5) 0.0707(19) Uani d . 1 . . C
H13 0.8135 0.2580 -0.0334 0.085 Uiso calc R 1 . . H
C14 0.7599(3) 0.3765(8) 0.0685(5) 0.0635(17) Uani d . 1 . . C
H14 0.7449 0.4658 0.0249 0.076 Uiso calc R 1 . . H
C15 0.8328(3) -0.0110(7) 0.2720(5) 0.0565(15) Uani d . 1 . . C
H15 0.8160 -0.0086 0.3371 0.068 Uiso calc R 1 . . H
C16 0.9197(3) -0.2418(6) 0.3291(4) 0.0463(13) Uani d . 1 . . C
C17 0.9191(4) -0.1766(7) 0.4412(5) 0.0613(17) Uani d . 1 . . C
H17A 0.9515 -0.2468 0.4862 0.074 Uiso calc R 1 . . H
H17B 0.9383 -0.0622 0.4448 0.074 Uiso calc R 1 . . H
C18 0.8815(3) -0.4126(6) 0.3149(5) 0.0525(15) Uani d . 1 . . C
H18A 0.8317 -0.4018 0.3320 0.063 Uiso calc R 1 . . H
H18B 0.8802 -0.4468 0.2432 0.063 Uiso calc R 1 . . H
C19 0.9975(3) -0.2505(8) 0.3034(5) 0.0594(16) Uani d . 1 . . C
H19A 1.0215 -0.1433 0.3197 0.071 Uiso calc R 1 . . H
H19B 1.0233 -0.3379 0.3447 0.071 Uiso calc R 1 . . H
N1 0.6890(3) 0.6339(7) 0.1643(5) 0.0746(16) Uani d . 1 . . N
N2 0.7006(3) 0.5033(7) 0.2180(5) 0.0658(15) Uani d . 1 A . N
N3 0.8805(3) -0.1247(6) 0.2540(4) 0.0484(12) Uani d . 1 . . N
O1 0.8664(2) -0.0040(5) 0.0630(3) 0.0576(11) Uani d . 1 . . O
O2 0.9996(2) -0.2874(5) 0.1966(3) 0.0623(12) Uani d D 1 . . O
O3 0.9180(3) -0.5395(5) 0.3787(3) 0.0620(12) Uani d D 1 . . O
O4 0.8506(3) -0.1763(5) 0.4778(3) 0.0724(13) Uani d D 1 . . O
H2 1.033(3) -0.221(8) 0.186(7) 0.109 Uiso d D 1 . . H
H3 0.903(4) -0.527(11) 0.437(3) 0.109 Uiso d D 1 . . H
H3A 0.899(4) -0.136(9) 0.191(6) 0.087 Uiso d . 1 . . H
H4 0.847(4) -0.275(4) 0.498(6) 0.109 Uiso d D 1 . . H

loop_
_atom_site_aniso_label
_atom_site_aniso_U_11
_atom_site_aniso_U_22
_atom_site_aniso_U_33
_atom_site_aniso_U_12
_atom_site_aniso_U_13
_atom_site_aniso_U_23
C1A 0.107 0.105 0.100 0.026(4) 0.026(6) -0.026(5)
C1B 0.107 0.105 0.100 0.026(4) 0.026(6) -0.026(5)
C2A 0.107 0.105 0.100 0.026(4) 0.026(6) -0.026(5)
C2B 0.107 0.105 0.100 0.026(4) 0.026(6) -0.026(5)
C3 0.102 0.071 0.108 0.026(4) -0.009(5) -0.027(5)
C4 0.102 0.085 0.108 0.026(5) 0.004(5) -0.013(5)
C5 0.115(6) 0.066(5) 0.112(8) 0.040(5) 0.010(5) -0.009(5)
C6 0.073(4) 0.053(4) 0.094(6) 0.006(3) 0.005(4) -0.010(4)
C7 0.091(5) 0.056(4) 0.127(8) -0.003(4) -0.009(5) 0.009(5)
C8 0.090 0.060 0.109 0.014(4) -0.007(5) -0.006(5)
C9 0.059(4) 0.039(3) 0.056(4) 0.006(3) 0.004(3) -0.005(3)
C10 0.067(4) 0.050(3) 0.051(4) 0.005(3) 0.008(3) -0.001(3)
C11 0.060(4) 0.046(3) 0.044(3) -0.003(3) 0.001(3) 0.003(3)
C12 0.063(4) 0.043(3) 0.041(3) -0.002(3) 0.004(3) -0.001(3)
C13 0.102(5) 0.064(4) 0.047(4) 0.016(4) 0.014(3) 0.014(3)
C14 0.077(4) 0.051(4) 0.061(4) 0.008(3) -0.002(3) 0.011(3)
C15 0.073(4) 0.053(4) 0.044(3) 0.004(3) 0.009(3) 0.006(3)
C16 0.067(4) 0.038(3) 0.033(3) 0.000(3) 0.002(2) 0.006(2)
C17 0.094(5) 0.040(3) 0.047(4) 0.001(3) -0.005(3) -0.001(3)
C18 0.076(4) 0.039(3) 0.043(3) -0.005(3) 0.008(3) -0.001(2)
C19 0.064(4) 0.048(3) 0.065(5) -0.010(3) 0.004(3) 0.012(3)
N1 0.083(4) 0.065(4) 0.074(4) 0.006(3) 0.000(3) 0.003(3)
N2 0.061(3) 0.053(3) 0.081(4) 0.006(3) 0.000(3) 0.005(3)
N3 0.062(3) 0.042(3) 0.041(3) 0.006(2) 0.004(2) 0.002(2)
O1 0.081(3) 0.054(2) 0.038(2) 0.006(2) 0.0093(18) -0.0019(19)
O2 0.082(3) 0.051(3) 0.055(3) -0.007(2) 0.017(2) -0.002(2)
O3 0.103(3) 0.037(2) 0.049(3) 0.009(2) 0.019(2) 0.0068(19)
O4 0.116(4) 0.058(3) 0.047(3) 0.019(3) 0.025(2) 0.007(2)

loop_
_atom_type_symbol
_atom_type_description
_atom_type_scat_dispersion_real
_atom_type_scat_dispersion_imag
_atom_type_scat_source
C C 0.0033 0.0016 'International Tables Vol C Tables 4.2.6.8 and 6.1.1.4'
H H 0.0000 0.0000 'International Tables Vol C Tables 4.2.6.8 and 6.1.1.4'
N N 0.0061 0.0033 'International Tables Vol C Tables 4.2.6.8 and 6.1.1.4'
O O 0.0106 0.0060 'International Tables Vol C Tables 4.2.6.8 and 6.1.1.4'

loop_
_geom_angle_atom_site_label_1
_geom_angle_atom_site_label_2
_geom_angle_atom_site_label_3
_geom_angle
C2B C1B H1B1 109.5
C2B C1B H1B2 109.5
H1B1 C1B H1B2 109.5
C2B C1B H1B3 109.5
H1B1 C1B H1B3 109.5
H1B2 C1B H1B3 109.5
C3 C2A C1A 108(2)
C3 C2A H2A1 110.0
C1A C2A H2A1 110.0
C3 C2A H2A2 110.0
C1A C2A H2A2 110.0
H2A1 C2A H2A2 108.4
C1B C2B C3 108.0(13)
C1B C2B H2B1 110.1
C3 C2B H2B1 110.1
C1B C2B H2B2 110.1
C3 C2B H2B2 110.1
H2B1 C2B H2B2 108.4
C8 C3 C4 118.7(8)
C8 C3 C2A 107.7(14)
C4 C3 C2A 132.3(14)
C8 C3 C2B 127.0(10)
C4 C3 C2B 113.9(11)
C2A C3 C2B 25.8(11)
C5 C4 C3 121.1(10)
C5 C4 H4A 119.5
C3 C4 H4A 119.5
C4 C5 C6 119.0(8)
C4 C5 H5 120.5
C6 C5 H5 120.5
C7 C6 C5 119.4(7)
C7 C6 N1 116.7(8)
C5 C6 N1 123.9(6)
C6 C7 C8 119.7(9)
C6 C7 H7 120.1
C8 C7 H7 120.1
C3 C8 C7 122.0(8)
C3 C8 H8 119.0
C7 C8 H8 119.0
C10 C9 C14 118.2(5)
C10 C9 N2 115.7(6)
C14 C9 N2 126.0(5)
C9 C10 C11 122.5(6)
C9 C10 H10 118.7
C11 C10 H10 118.7
C10 C11 C15 118.5(6)
C10 C11 C12 119.4(5)
C15 C11 C12 121.9(5)
O1 C12 C13 122.0(6)
O1 C12 C11 121.5(5)
C13 C12 C11 116.4(6)
C14 C13 C12 122.5(6)
C14 C13 H13 118.7
C12 C13 H13 118.7
C13 C14 C9 120.8(6)
C13 C14 H14 119.6
C9 C14 H14 119.6
N3 C15 C11 124.0(6)
N3 C15 H15 118.0
C11 C15 H15 118.0
N3 C16 C19 107.3(5)
N3 C16 C18 106.4(4)
C19 C16 C18 111.8(5)
N3 C16 C17 111.5(5)
C19 C16 C17 108.5(5)
C18 C16 C17 111.3(5)
O4 C17 C16 114.3(5)
O4 C17 H17A 108.7
C16 C17 H17A 108.7
O4 C17 H17B 108.7
C16 C17 H17B 108.7
H17A C17 H17B 107.6
O3 C18 C16 111.4(5)
O3 C18 H18A 109.4
C16 C18 H18A 109.4
O3 C18 H18B 109.4
C16 C18 H18B 109.4
H18A C18 H18B 108.0
O2 C19 C16 110.0(4)
O2 C19 H19A 109.7
C16 C19 H19A 109.7
O2 C19 H19B 109.7
C16 C19 H19B 109.7
H19A C19 H19B 108.2
N2 N1 C6 113.0(6)
N1 N2 C9 114.4(6)
C15 N3 C16 127.7(5)
C15 N3 H3A 123(4)
C16 N3 H3A 109(4)
C19 O2 H2 97(6)
C18 O3 H3 106(6)
C17 O4 H4 102(6)

loop_
_geom_bond_atom_site_label_1
_geom_bond_atom_site_label_2
_geom_bond_distance
_geom_bond_publ_flag
C1A C2A 1.58(4) ?
C1A H1A1 0.9600 ?
C1A H1A2 0.9600 ?
C1A H1A3 0.9600 ?
C1B C2B 1.44(2) ?
C1B H1B1 0.9600 ?
C1B H1B2 0.9600 ?
C1B H1B3 0.9600 ?
C2A C3 1.46(3) ?
C2A H2A1 0.9700 ?
C2A H2A2 0.9700 ?
C2B C3 1.614(18) ?
C2B H2B1 0.9700 ?
C2B H2B2 0.9700 ?
C3 C8 1.324(12) ?
C3 C4 1.394(12) ?
C4 C5 1.373(11) ?
C4 H4A 0.9300 ?
C5 C6 1.391(12) ?
C5 H5 0.9300 ?
C6 C7 1.368(10) ?
C6 N1 1.428(9) y
C7 C8 1.386(11) ?
C7 H7 0.9300 ?
C8 H8 0.9300 ?
C9 C10 1.357(8) ?
C9 C14 1.409(9) ?
C9 N2 1.428(8) y
C10 C11 1.394(8) ?
C10 H10 0.9300 ?
C11 C15 1.416(8) y
C11 C12 1.421(8) ?
C12 O1 1.292(7) y
C12 C13 1.416(8) ?
C13 C14 1.342(9) ?
C13 H13 0.9300 ?
C14 H14 0.9300 ?
C15 N3 1.295(7) y
C15 H15 0.9300 ?
C16 N3 1.482(7) y
C16 C19 1.506(8) ?
C16 C18 1.525(7) ?
C16 C17 1.548(8) ?
C17 O4 1.392(8) ?
C17 H17A 0.9700 ?
C17 H17B 0.9700 ?
C18 O3 1.428(7) ?
C18 H18A 0.9700 ?
C18 H18B 0.9700 ?
C19 O2 1.425(7) ?
C19 H19A 0.9700 ?
C19 H19B 0.9700 ?
N1 N2 1.253(7) y
N3 H3A 0.93(8) ?
O2 H2 0.83(2) ?
O3 H3 0.84(2) ?
O4 H4 0.82(2) ?

loop_
_geom_hbond_atom_site_label_D
_geom_hbond_atom_site_label_H
_geom_hbond_atom_site_label_A
_geom_hbond_site_symmetry_A
_geom_hbond_distance_DH
_geom_hbond_distance_HA
_geom_hbond_distance_DA
_geom_hbond_angle_DHA
O2 H2 O3 2_755 0.83(2) 1.93(4) 2.718(6) 158(8)
O3 H3 O1 4_556 0.84(2) 1.85(2) 2.685(6) 177(8)
N3 H3A O1 . 0.93(8) 2.00(7) 2.652(6) 125(6)
N3 H3A O2 . 0.93(8) 2.20(7) 2.712(7) 114(5)
O4 H4 O1 4_556 0.82(2) 1.96(3) 2.762(6) 163(8)

loop_
_geom_torsion_atom_site_label_1
_geom_torsion_atom_site_label_2
_geom_torsion_atom_site_label_3
_geom_torsion_atom_site_label_4
_geom_torsion
_geom_torsion_publ_flag
C1A C2A C3 C8 -176.5(17) ?
C1A C2A C3 C4 -10(3) ?
C1A C2A C3 C2B 41(3) ?
C1B C2B C3 C8 -94.3(16) ?
C1B C2B C3 C4 93.4(16) ?
C1B C2B C3 C2A -47(3) ?
C8 C3 C4 C5 -3.3(13) ?
C2A C3 C4 C5 -168.4(17) ?
C2B C3 C4 C5 169.7(10) ?
C3 C4 C5 C6 2.9(13) ?
C4 C5 C6 C7 -0.7(12) ?
C4 C5 C6 N1 179.2(7) ?
C5 C6 C7 C8 -1.2(11) ?
N1 C6 C7 C8 178.9(6) ?
C4 C3 C8 C7 1.3(13) ?
C2A C3 C8 C7 169.8(14) ?
C2B C3 C8 C7 -170.7(11) ?
C6 C7 C8 C3 0.9(12) ?
C14 C9 C10 C11 3.7(9) ?
N2 C9 C10 C11 -173.8(5) ?
C9 C10 C11 C15 170.5(5) ?
C9 C10 C11 C12 -3.8(8) ?
C10 C11 C12 O1 179.5(5) ?
C15 C11 C12 O1 5.4(8) ?
C10 C11 C12 C13 2.0(8) ?
C15 C11 C12 C13 -172.1(5) ?
O1 C12 C13 C14 -177.8(6) ?
C11 C12 C13 C14 -0.4(9) ?
C12 C13 C14 C9 0.2(10) ?
C10 C9 C14 C13 -1.8(9) ?
N2 C9 C14 C13 175.3(6) ?
C10 C11 C15 N3 -172.0(5) ?
C12 C11 C15 N3 2.2(9) ?
N3 C16 C17 O4 67.3(6) ?
C19 C16 C17 O4 -174.8(5) ?
C18 C16 C17 O4 -51.4(6) ?
N3 C16 C18 O3 175.9(5) ?
C19 C16 C18 O3 59.1(6) ?
C17 C16 C18 O3 -62.4(6) ?
N3 C16 C19 O2 -51.4(6) ?
C18 C16 C19 O2 64.9(6) ?
C17 C16 C19 O2 -172.0(4) ?
C7 C6 N1 N2 -169.6(6) ?
C5 C6 N1 N2 10.5(10) ?
C6 N1 N2 C9 -175.9(5) y
C10 C9 N2 N1 172.4(5) ?
C14 C9 N2 N1 -4.8(8) ?
C11 C15 N3 C16 171.8(5) ?
C19 C16 N3 C15 -138.9(6) ?
C18 C16 N3 C15 101.3(6) ?
C17 C16 N3 C15 -20.2(8) ?
